data_7712904
loop_
_publ_author_name
'Zhang, Hong-Ying'
'Qiu, Shu-Juan'
'Yang, Huan-Huan'
'Wang, Meng-Ting'
'Yang, Jie'
'Wang, Han-Bin'
'Liu, Nai-Hao'
'Chen, Xu-Dong'

_publ_section_title
;
 Cubane-type Tungsten-Iron-Sulfur Clusters with Nitrogen Atom in the Core:
 Terminal Ligand Substitutions and Redox Behaviors
;
_journal_name_full 'Dalton Transactions'
_journal_paper_doi 10.1039/D3DT00865G
_journal_year 2023
_chemical_formula_moiety 'C18 H31 B Fe3 N16 S3 Si W, C8 H20 N'
_chemical_formula_sum 'C26 H51 B Fe3 N17 S3 Si W'
_chemical_formula_weight 1088.31
_space_group_crystal_system triclinic
_space_group_IT_number 2
_space_group_name_Hall '-P 1'
_space_group_name_H-M_alt 'P -1'
_atom_sites_solution_hydrogens mixed
_atom_sites_solution_primary iterative
_audit_creation_date 2022-12-12
_audit_creation_method
;
Olex2 1.5-alpha
(compiled 2022.11.02 svn.ra8b101fa for OlexSys, GUI svn.r6635)
;
_audit_update_record
;
2023-02-01 deposited with the CCDC.	2023-04-24 downloaded from the CCDC.
;
_cell_angle_alpha 83.765(5)
_cell_angle_beta 86.492(5)
_cell_angle_gamma 87.819(5)
_cell_formula_units_Z 2
_cell_length_a 10.742(4)
_cell_length_b 11.078(5)
_cell_length_c 21.227(9)
_cell_measurement_reflns_used 7289
_cell_measurement_temperature 296.15
_cell_measurement_theta_max 26.598
_cell_measurement_theta_min 2.530
_cell_volume 2505.1(18)
_computing_cell_refinement 'SAINT V8.40B (?, 2016)'
_computing_data_reduction 'SAINT V8.40B (?, 2016)'
_computing_molecular_graphics 'Olex2 1.5-alpha (Dolomanov et al., 2009)'
_computing_publication_material 'Olex2 1.5-alpha (Dolomanov et al., 2009)'
_computing_structure_refinement 'SHELXL 2018/3 (Sheldrick, 2015)'
_computing_structure_solution 'olex2.solve 1.5-alpha (Bourhis et al., 2015)'
_diffrn_ambient_temperature 296.15
_diffrn_measured_fraction_theta_full 0.980
_diffrn_measured_fraction_theta_max 0.962
_diffrn_measurement_device_type 'Bruker APEX-II CCD'
_diffrn_radiation_type MoK\a
_diffrn_radiation_wavelength 0.71073
_diffrn_reflns_av_R_equivalents 0.0963
_diffrn_reflns_av_unetI/netI 0.1058
_diffrn_reflns_Laue_measured_fraction_full 0.980
_diffrn_reflns_Laue_measured_fraction_max 0.962
_diffrn_reflns_limit_h_max 13
_diffrn_reflns_limit_h_min -13
_diffrn_reflns_limit_k_max 14
_diffrn_reflns_limit_k_min -13
_diffrn_reflns_limit_l_max 27
_diffrn_reflns_limit_l_min -27
_diffrn_reflns_number 25230
_diffrn_reflns_point_group_measured_fraction_full 0.980
_diffrn_reflns_point_group_measured_fraction_max 0.962
_diffrn_reflns_theta_full 25.242
_diffrn_reflns_theta_max 27.523
_diffrn_reflns_theta_min 2.530
_exptl_absorpt_coefficient_mu 3.325
_exptl_crystal_density_diffrn 1.443
_exptl_crystal_description plate
_exptl_crystal_F_000 1090
_refine_diff_density_max 1.678
_refine_diff_density_min -1.091
_refine_diff_density_rms 0.132
_refine_ls_extinction_method none
_refine_ls_goodness_of_fit_ref 0.952
_refine_ls_hydrogen_treatment constr
_refine_ls_matrix_type full
_refine_ls_number_parameters 550
_refine_ls_number_reflns 11110
_refine_ls_number_restraints 404
_refine_ls_restrained_S_all 0.960
_refine_ls_R_factor_all 0.0852
_refine_ls_R_factor_gt 0.0515
_refine_ls_shift/su_max 0.002
_refine_ls_shift/su_mean 0.000
_refine_ls_structure_factor_coef Fsqd
_refine_ls_weighting_details 'w=1/[\s^2^(Fo^2^)+(0.0598P)^2^] where P=(Fo^2^+2Fc^2^)/3'
_refine_ls_weighting_scheme calc
_refine_ls_wR_factor_gt 0.1182
_refine_ls_wR_factor_ref 0.1307
_reflns_Friedel_coverage 0.000
_reflns_number_gt 7337
_reflns_number_total 11110
_reflns_threshold_expression 'I > 2\s(I)'
_cod_data_source_file d3dt00865g2.cif
_cod_data_source_block mo_zhy30_0m_a
_cod_original_cell_volume 2505.0(18)
_cod_database_code 7712904
_shelx_shelxl_version_number 2018/3
_shelx_space_group_comment
;
The symmetry employed for this shelxl refinement is uniquely defined
by the following loop, which should always be used as a source of
symmetry information in preference to the above space-group names.
They are only intended as comments.
;
_olex2_refinement_description
;
1. Fixed Uiso
 At 1.2 times of:
  All B(H) groups, All C(H) groups, All C(H,H) groups
 At 1.5 times of:
  All C(H,H,H) groups
2. Restrained distances
 C24-C26
 1.55 with sigma of 0.005
 C30-C21
 1.55 with sigma of 0.02
 C22-N17
 1.55 with sigma of 0.02
 C33-C21
 3 with sigma of 0.02
 C19-C31
 1.55 with sigma of 0.02
 C22-C20
 1.55 with sigma of 0.02
 C23-C25
 1.55 with sigma of 0.005
 C31-C19
 1.55 with sigma of 0.02
 C33-C32
 1.55 with sigma of 0.02
 N17-C23
 1.55 with sigma of 0.005
 C29-C27
 1.55 with sigma of 0.02
 N17-C22
 1.55 with sigma of 0.02
 N17-C25
 2.5 with sigma of 0.005
 C29-N17
 2.5 with sigma of 0.02
 N17-C32
 2.5 with sigma of 0.02
 N17-C30
 1.55 with sigma of 0.02
 C25-C30
 2.5 with sigma of 0.02
 C24-N17
 1.55 with sigma of 0.005
 C27-C25
 2.5 with sigma of 0.02
 C19-N17
 1.55 with sigma of 0.02
 C33-N17
 1.55 with sigma of 0.02
 C27-N17
 1.55 with sigma of 0.02
 C30-C33
 2.2 with sigma of 0.02
 C27-C33
 2.2 with sigma of 0.02
 C27-C23
 2.2 with sigma of 0.02
 C30-C23
 2.2 with sigma of 0.02
 C27-C30
 2.2 with sigma of 0.02
3. Rigid bond restraints
 N7
 with sigma for 1-2 distances of 0.005 and sigma for 1-3 distances of 0.005
 N6
 with sigma for 1-2 distances of 0.01 and sigma for 1-3 distances of 0.01
 N5, N6, N7
 with sigma for 1-2 distances of 0.005 and sigma for 1-3 distances of 0.005
 N4, N3
 with sigma for 1-2 distances of 0.01 and sigma for 1-3 distances of 0.01
 C20, C22
 with sigma for 1-2 distances of 0.02 and sigma for 1-3 distances of 0.02
4. Uiso/Uaniso restraints and constraints
All non-hydrogen atoms have similar U: within 1.7A with sigma of 0.01 and sigma
for terminal atoms of 0.02 within 1.7A
N10 \\sim N9: within 1.7A with sigma of 0.04 and sigma for terminal atoms of
0.08 within 1.7A
N6 \\sim N7: within 1.7A with sigma of 0.04 and sigma for terminal atoms of
0.08 within 1.7A
Uanis(N7) \\sim Ueq: with sigma of 0.01 and sigma for terminal atoms of 0.02
Uanis(N6) \\sim Ueq, Uanis(N5) \\sim Ueq, Uanis(N7) \\sim Ueq: with sigma of
0.1 and sigma for terminal atoms of 0.2
Uanis(N4) \\sim Ueq: with sigma of 0.01 and sigma for terminal atoms of 0.02
5. Others
 Sof(C32)=Sof(H32A)=Sof(H32B)=Sof(H32C)=Sof(C33)=Sof(H33A)=Sof(H33B)=Sof(C25)=
 Sof(H25A)=Sof(H25B)=Sof(H25C)=Sof(C23)=Sof(H23A)=Sof(H23B)=Sof(C27)=Sof(H27A)=
 Sof(H27B)=Sof(C29)=Sof(H29A)=Sof(H29B)=Sof(H29C)=Sof(C30)=Sof(H30A)=Sof(H30B)=
 Sof(C21)=Sof(H21A)=Sof(H21B)=Sof(H21C)=1-FVAR(1)
 Sof(C26)=Sof(H26A)=Sof(H26B)=Sof(H26C)=Sof(C22)=Sof(H22A)=Sof(H22B)=Sof(C34)=
 Sof(H34A)=Sof(H34B)=Sof(C28)=Sof(H28A)=Sof(H28B)=Sof(H28C)=Sof(C20)=Sof(H20A)=
 Sof(H20B)=Sof(H20C)=Sof(C19)=Sof(H19A)=Sof(H19B)=Sof(C31)=Sof(H31A)=Sof(H31B)=
 Sof(H31C)=Sof(C24)=Sof(H24A)=Sof(H24B)=FVAR(1)
6.a Riding coordinates:
 C5(H5A,H5B,H5C), C26(H26A,H26B,H26C), C32(H32A,H32B,H32C), C28(H28A,H28B,
 H28C), C20(H20A,H20B,H20C), C25(H25A,H25B,H25C), C31(H31A,H31B,H31C), C29(H29A,
 H29B,H29C), C21(H21A,H21B,H21C)
6.b Ternary CH refined with riding coordinates:
 B00X(H00X)
6.c Secondary CH2 refined with riding coordinates:
 C22(H22A,H22B), C34(H34A,H34B), C33(H33A,H33B), C19(H19A,H19B), C23(H23A,
 H23B), C27(H27A,H27B), C24(H24A,H24B), C30(H30A,H30B)
6.d Aromatic/amide H refined with riding coordinates:
 C13(H13), C8(H8), C3(H3)
6.e Idealised Me refined as rotating group:
 C1(H1A,H1B,H1C), C11(H11A,H11B,H11C), C6(H6A,H6B,H6C), C10(H10A,H10B,H10C),
 C16(H16A,H16B,H16C), C18(H18A,H18B,H18C), C15(H15A,H15B,H15C), C17(H17A,H17B,
 H17C)
;
_smtbx_masks_void_probe_radius 1.2
_smtbx_masks_void_truncation_radius 1.2
_olex2_submission_special_instructions 'No special instructions were received'

loop_
_space_group_symop_operation_xyz
'x, y, z'
'-x, -y, -z'

loop_
_atom_site_label
_atom_site_type_symbol
_atom_site_fract_x
_atom_site_fract_y
_atom_site_fract_z
_atom_site_U_iso_or_equiv
_atom_site_adp_type
_atom_site_occupancy
_atom_site_site_symmetry_order
_atom_site_calc_flag
_atom_site_refinement_flags_posn
_atom_site_refinement_flags_adp
_atom_site_refinement_flags_occupancy
_atom_site_disorder_assembly
_atom_site_disorder_group
W1 W 0.33611(2) 0.41885(2) 0.71203(2) 0.04502(10) Uani 1 1 d . . . . .
Fe3 Fe 0.32640(8) 0.59518(8) 0.79396(4) 0.0520(2) Uani 1 1 d . . . . .
Fe2 Fe 0.12924(8) 0.57076(9) 0.73136(5) 0.0557(2) Uani 1 1 d . . . . .
Fe1 Fe 0.18773(9) 0.40738(9) 0.82384(4) 0.0589(3) Uani 1 1 d . . . . .
S2 S 0.31855(14) 0.62949(15) 0.68595(7) 0.0513(4) Uani 1 1 d . . . . .
S3 S 0.40117(15) 0.40121(16) 0.81631(8) 0.0561(4) Uani 1 1 d . . . . .
S1 S 0.12575(15) 0.36557(17) 0.72733(9) 0.0608(4) Uani 1 1 d . . . . .
Si1 Si 0.0659(2) 0.6578(2) 0.87599(11) 0.0756(6) Uani 1 1 d . . . . .
N1 N 0.1512(5) 0.5792(5) 0.8210(3) 0.0566(13) Uani 1 1 d . . . . .
N13 N 0.3846(5) 0.2169(5) 0.7133(3) 0.0608(14) Uani 1 1 d . U . . .
N14 N 0.4568(5) 0.1773(5) 0.6627(3) 0.0627(14) Uani 1 1 d . U . . .
N16 N 0.4162(5) 0.3415(5) 0.5757(3) 0.0612(13) Uani 1 1 d . U . . .
N11 N 0.5436(4) 0.4333(5) 0.6809(3) 0.0566(13) Uani 1 1 d . U . . .
N15 N 0.3221(5) 0.4033(5) 0.6076(2) 0.0582(13) Uani 1 1 d . U . . .
N12 N 0.5968(5) 0.3515(5) 0.6419(3) 0.0599(13) Uani 1 1 d . U . . .
C12 C 0.2432(7) 0.4518(7) 0.5641(3) 0.0682(17) Uani 1 1 d . U . . .
N5 N -0.0133(7) 0.6595(8) 0.6987(5) 0.107(2) Uani 1 1 d . U . . .
C14 C 0.3956(8) 0.3549(7) 0.5133(4) 0.0751(19) Uani 1 1 d . U . . .
C2 C 0.6354(6) 0.5002(7) 0.6969(3) 0.0607(16) Uani 1 1 d . U . . .
C7 C 0.3507(8) 0.1168(7) 0.7521(4) 0.0733(18) Uani 1 1 d . U . . .
C1 C 0.6224(6) 0.6005(7) 0.7378(4) 0.074(2) Uani 1 1 d . U . . .
H1A H 0.600117 0.568255 0.780653 0.110 Uiso 1 1 calc R U . . .
H1B H 0.558410 0.657352 0.722713 0.110 Uiso 1 1 calc R U . . .
H1C H 0.700103 0.640913 0.736527 0.110 Uiso 1 1 calc R U . . .
C11 C 0.1257(7) 0.5234(8) 0.5770(4) 0.084(2) Uani 1 1 d . U . . .
H11A H 0.073351 0.477601 0.608468 0.126 Uiso 1 1 calc R U . . .
H11B H 0.082561 0.540333 0.538567 0.126 Uiso 1 1 calc R U . . .
H11C H 0.145453 0.598482 0.592269 0.126 Uiso 1 1 calc R U . . .
C9 C 0.4687(8) 0.0532(7) 0.6724(4) 0.079(2) Uani 1 1 d . U . . .
N2 N 0.1101(8) 0.3166(8) 0.8989(4) 0.106(2) Uani 1 1 d . U . . .
C13 C 0.2878(8) 0.4206(8) 0.5048(4) 0.080(2) Uani 1 1 d . U . . .
H13 H 0.250464 0.441167 0.466498 0.095 Uiso 1 1 calc R U . . .
C4 C 0.7212(7) 0.3669(7) 0.6359(4) 0.0740(19) Uani 1 1 d . U . . .
C6 C 0.2747(9) 0.1180(7) 0.8125(4) 0.093(3) Uani 1 1 d . U . . .
H6A H 0.193102 0.152009 0.804196 0.139 Uiso 1 1 calc R U . . .
H6B H 0.314159 0.166379 0.840021 0.139 Uiso 1 1 calc R U . . .
H6C H 0.267651 0.036483 0.832670 0.139 Uiso 1 1 calc R U . . .
C8 C 0.4056(8) 0.0164(7) 0.7275(4) 0.083(2) Uani 1 1 d . U . . .
H8 H 0.400056 -0.063480 0.745816 0.099 Uiso 1 1 calc R U . . .
C3 C 0.7483(6) 0.4577(7) 0.6703(4) 0.0750(19) Uani 1 1 d . U . . .
H3 H 0.827104 0.486202 0.675267 0.090 Uiso 1 1 calc R U . . .
B00X B 0.5158(8) 0.2675(8) 0.6109(4) 0.0652(18) Uani 1 1 d . U . . .
H00X H 0.567849 0.223091 0.581064 0.078 Uiso 1 1 calc R U . . .
N3 N 0.1346(9) 0.2506(9) 0.9386(4) 0.124(3) Uani 1 1 d . U . . .
N6 N -0.0694(8) 0.7368(10) 0.6896(6) 0.133(3) Uani 1 1 d . U . . .
C10 C 0.5441(10) -0.0201(8) 0.6275(5) 0.111(3) Uani 1 1 d . U . . .
H10A H 0.624429 -0.040759 0.643874 0.166 Uiso 1 1 calc R U . . .
H10B H 0.554711 0.026732 0.586832 0.166 Uiso 1 1 calc R U . . .
H10C H 0.501626 -0.093045 0.622987 0.166 Uiso 1 1 calc R U . . .
C16 C -0.1008(7) 0.6077(10) 0.8803(5) 0.113(4) Uani 1 1 d . . . . .
H16A H -0.146727 0.657301 0.849231 0.169 Uiso 1 1 calc R U . . .
H16B H -0.138433 0.615981 0.921906 0.169 Uiso 1 1 calc R U . . .
H16C H -0.102070 0.524230 0.872067 0.169 Uiso 1 1 calc R U . . .
C18 C 0.1319(9) 0.6249(11) 0.9552(5) 0.114(3) Uani 1 1 d . . . . .
H18A H 0.086750 0.672196 0.984933 0.170 Uiso 1 1 calc R U . . .
H18B H 0.218219 0.645509 0.952185 0.170 Uiso 1 1 calc R U . . .
H18C H 0.124762 0.540092 0.969519 0.170 Uiso 1 1 calc R U . . .
C15 C 0.4818(10) 0.3022(9) 0.4645(4) 0.111(3) Uani 1 1 d . U . . .
H15A H 0.555114 0.349867 0.456966 0.166 Uiso 1 1 calc R U . . .
H15B H 0.440285 0.302979 0.425638 0.166 Uiso 1 1 calc R U . . .
H15C H 0.505283 0.220171 0.479507 0.166 Uiso 1 1 calc R U . . .
C5 C 0.8091(8) 0.2906(9) 0.5971(5) 0.110(3) Uani 1 1 d . U . . .
H5A H 0.772245 0.284422 0.557517 0.165 Uiso 1 1 d R U . . .
H5B H 0.820865 0.210852 0.618937 0.165 Uiso 1 1 d R U . . .
H5C H 0.888365 0.328232 0.588957 0.165 Uiso 1 1 d R U . . .
C17 C 0.0761(8) 0.8213(8) 0.8506(6) 0.109(3) Uani 1 1 d . . . . .
H17A H 0.160546 0.845513 0.852595 0.164 Uiso 1 1 calc R U . . .
H17B H 0.022194 0.865953 0.878205 0.164 Uiso 1 1 calc R U . . .
H17C H 0.050892 0.837982 0.807860 0.164 Uiso 1 1 calc R U . . .
N7 N -0.1307(11) 0.8259(12) 0.6992(8) 0.192(5) Uani 1 1 d . U . . .
N8 N 0.4041(7) 0.7187(7) 0.8312(4) 0.0868(19) Uani 1 1 d . U . . .
N9 N 0.3983(8) 0.7794(8) 0.8686(4) 0.105(2) Uani 1 1 d . U . . .
N10 N 0.3924(12) 0.8526(11) 0.9048(6) 0.160(4) Uani 1 1 d . U . . .
N4 N 0.1615(14) 0.1799(12) 0.9817(6) 0.195(5) Uani 1 1 d . U . . .
N17 N -0.2567(9) 1.1054(8) 0.8557(6) 0.147(3) Uani 1 1 d D U . . .
C26 C -0.2082(16) 1.3341(15) 0.8415(12) 0.149(6) Uani 0.719(10) 1 d D U P A 1
H26A H -0.228031 1.409162 0.816544 0.224 Uiso 0.719(10) 1 d R U P A 1
H26B H -0.125901 1.305712 0.828694 0.224 Uiso 0.719(10) 1 d R U P A 1
H26C H -0.211241 1.346962 0.885554 0.224 Uiso 0.719(10) 1 d R U P A 1
C22 C -0.2111(17) 1.075(2) 0.9222(8) 0.165(4) Uani 0.719(10) 1 d D U P A 1
H22A H -0.161303 1.138807 0.935058 0.198 Uiso 0.719(10) 1 calc R U P A 1
H22B H -0.166430 0.997612 0.927725 0.198 Uiso 0.719(10) 1 calc R U P A 1
C34 C -0.1148(18) 1.088(2) 0.8200(12) 0.163(4) Uani 0.719(10) 1 d . U P A 1
H34A H -0.056421 1.138874 0.836756 0.196 Uiso 0.719(10) 1 calc R U P A 1
H34B H -0.085417 1.003823 0.828038 0.196 Uiso 0.719(10) 1 calc R U P A 1
C32 C -0.289(5) 0.880(2) 0.877(3) 0.171(9) Uani 0.281(10) 1 d D U P A 2
H32A H -0.253128 0.825677 0.909914 0.256 Uiso 0.281(10) 1 d R U P A 2
H32B H -0.304138 0.836037 0.841814 0.256 Uiso 0.281(10) 1 d R U P A 2
H32C H -0.366128 0.914617 0.893044 0.256 Uiso 0.281(10) 1 d R U P A 2
C33 C -0.191(3) 0.9777(17) 0.8663(18) 0.162(4) Uani 0.281(10) 1 d D U P A 2
H33A H -0.135911 0.963957 0.829550 0.195 Uiso 0.281(10) 1 calc R U P A 2
H33B H -0.140259 0.973735 0.902980 0.195 Uiso 0.281(10) 1 calc R U P A 2
C28 C -0.122(2) 1.123(2) 0.7474(12) 0.182(6) Uani 0.719(10) 1 d . U P A 1
H28A H -0.066373 1.069115 0.725988 0.273 Uiso 0.719(10) 1 d R U P A 1
H28B H -0.098663 1.205305 0.735748 0.273 Uiso 0.719(10) 1 d R U P A 1
H28C H -0.206013 1.113385 0.735398 0.273 Uiso 0.719(10) 1 d R U P A 1
C20 C -0.344(2) 1.072(2) 0.9551(13) 0.206(7) Uani 0.719(10) 1 d D U P A 1
H20A H -0.357826 1.137541 0.981379 0.309 Uiso 0.719(10) 1 d R U P A 1
H20B H -0.369086 0.997531 0.978679 0.309 Uiso 0.719(10) 1 d R U P A 1
H20C H -0.392416 1.088501 0.918369 0.309 Uiso 0.719(10) 1 d R U P A 1
C19 C -0.3405(16) 1.0195(15) 0.8242(11) 0.161(5) Uani 0.719(10) 1 d D U P A 1
H19A H -0.425694 1.028503 0.841402 0.193 Uiso 0.719(10) 1 calc R U P A 1
H19B H -0.339665 1.044995 0.779007 0.193 Uiso 0.719(10) 1 calc R U P A 1
C25 C -0.257(4) 1.3311(11) 0.828(2) 0.137(7) Uani 0.281(10) 1 d D U P A 2
H25A H -0.237307 1.359081 0.867471 0.205 Uiso 0.281(10) 1 d R U P A 2
H25B H -0.308557 1.391481 0.805281 0.205 Uiso 0.281(10) 1 d R U P A 2
H25C H -0.181637 1.316961 0.803141 0.205 Uiso 0.281(10) 1 d R U P A 2
C31 C -0.300(2) 0.8840(16) 0.8341(13) 0.181(7) Uani 0.719(10) 1 d D U P A 1
H31A H -0.269124 0.863340 0.793050 0.272 Uiso 0.719(10) 1 d R U P A 1
H31B H -0.373344 0.839780 0.847550 0.272 Uiso 0.719(10) 1 d R U P A 1
H31C H -0.236684 0.863410 0.864070 0.272 Uiso 0.719(10) 1 d R U P A 1
C23 C -0.341(2) 1.2203(17) 0.844(2) 0.147(5) Uani 0.281(10) 1 d D U P A 2
H23A H -0.395463 1.230725 0.881273 0.177 Uiso 0.281(10) 1 calc R U P A 2
H23B H -0.393199 1.212743 0.808695 0.177 Uiso 0.281(10) 1 calc R U P A 2
C27 C -0.176(3) 1.134(3) 0.7948(11) 0.166(5) Uani 0.281(10) 1 d D U P A 2
H27A H -0.089080 1.116013 0.801968 0.200 Uiso 0.281(10) 1 calc R U P A 2
H27B H -0.186103 1.219541 0.779141 0.200 Uiso 0.281(10) 1 calc R U P A 2
C29 C -0.224(5) 1.052(5) 0.7459(14) 0.180(9) Uani 0.281(10) 1 d D U P A 2
H29A H -0.145698 1.023888 0.727575 0.270 Uiso 0.281(10) 1 d R U P A 2
H29B H -0.271518 1.095168 0.713385 0.270 Uiso 0.281(10) 1 d R U P A 2
H29C H -0.269798 0.983058 0.765195 0.270 Uiso 0.281(10) 1 d R U P A 2
C24 C -0.2978(15) 1.2351(9) 0.8289(10) 0.145(4) Uani 0.719(10) 1 d D U P A 1
H24A H -0.304538 1.236888 0.783422 0.174 Uiso 0.719(10) 1 calc R U P A 1
H24B H -0.379996 1.254056 0.847500 0.174 Uiso 0.719(10) 1 calc R U P A 1
C30 C -0.174(3) 1.159(2) 0.8979(13) 0.161(5) Uani 0.281(10) 1 d D U P A 2
H30A H -0.154249 1.242103 0.882066 0.194 Uiso 0.281(10) 1 calc R U P A 2
H30B H -0.096653 1.111362 0.903068 0.194 Uiso 0.281(10) 1 calc R U P A 2
C21 C -0.256(5) 1.153(4) 0.961(2) 0.180(8) Uani 0.281(10) 1 d D U P A 2
H21A H -0.207789 1.079271 0.969109 0.270 Uiso 0.281(10) 1 d R U P A 2
H21B H -0.342309 1.139031 0.972908 0.270 Uiso 0.281(10) 1 d R U P A 2
H21C H -0.226879 1.213571 0.985529 0.270 Uiso 0.281(10) 1 d R U P A 2

loop_
_atom_site_aniso_label
_atom_site_aniso_U_11
_atom_site_aniso_U_22
_atom_site_aniso_U_33
_atom_site_aniso_U_23
_atom_site_aniso_U_13
_atom_site_aniso_U_12
W1 0.04558(15) 0.04821(17) 0.04204(14) -0.00784(10) 0.00001(9) -0.00703(10)
Fe3 0.0529(5) 0.0541(6) 0.0500(5) -0.0101(4) -0.0014(4) -0.0043(4)
Fe2 0.0463(5) 0.0622(6) 0.0585(6) -0.0044(5) -0.0039(4) -0.0050(4)
Fe1 0.0616(6) 0.0588(6) 0.0543(6) -0.0017(5) 0.0081(4) -0.0062(4)
S2 0.0552(9) 0.0496(9) 0.0483(9) -0.0003(7) -0.0010(7) -0.0081(7)
S3 0.0616(9) 0.0609(11) 0.0460(9) -0.0070(8) -0.0074(7) 0.0049(8)
S1 0.0538(9) 0.0638(11) 0.0659(11) -0.0081(9) 0.0000(8) -0.0189(8)
Si1 0.0631(12) 0.0866(16) 0.0774(15) -0.0218(12) 0.0148(10) 0.0015(11)
N1 0.056(3) 0.057(3) 0.055(3) -0.006(3) 0.006(2) -0.002(2)
N13 0.082(3) 0.037(3) 0.064(3) -0.013(2) 0.003(3) 0.000(2)
N14 0.072(3) 0.051(3) 0.067(3) -0.020(3) 0.005(3) 0.002(2)
N16 0.078(3) 0.064(3) 0.045(3) -0.020(2) 0.008(2) -0.017(3)
N11 0.044(3) 0.069(3) 0.059(3) -0.019(3) 0.004(2) -0.003(2)
N15 0.073(3) 0.065(3) 0.039(3) -0.019(2) -0.003(2) -0.013(3)
N12 0.052(3) 0.061(3) 0.068(3) -0.026(3) 0.016(2) -0.001(2)
C12 0.089(4) 0.072(4) 0.047(3) -0.013(3) -0.010(3) -0.019(3)
N5 0.057(4) 0.113(6) 0.146(6) 0.014(5) -0.015(4) 0.009(3)
C14 0.108(5) 0.070(4) 0.051(4) -0.022(3) 0.007(4) -0.025(4)
C2 0.046(3) 0.072(4) 0.067(4) -0.018(3) 0.001(3) -0.013(3)
C7 0.103(5) 0.046(4) 0.071(4) -0.010(3) -0.003(4) -0.006(3)
C1 0.053(4) 0.089(5) 0.084(5) -0.035(4) 0.000(3) -0.014(4)
C11 0.085(5) 0.110(6) 0.057(4) -0.006(4) -0.022(4) 0.010(5)
C9 0.099(5) 0.057(4) 0.083(4) -0.018(4) 0.004(4) 0.009(4)
N2 0.123(5) 0.099(6) 0.081(5) 0.023(4) 0.040(4) 0.006(4)
C13 0.111(5) 0.082(5) 0.049(4) -0.011(4) -0.009(4) -0.023(4)
C4 0.060(4) 0.080(4) 0.083(4) -0.024(4) 0.016(3) -0.003(3)
C6 0.121(7) 0.052(5) 0.097(6) 0.017(4) 0.017(5) -0.006(4)
C8 0.112(5) 0.047(4) 0.089(5) -0.005(4) -0.007(4) 0.002(4)
C3 0.049(3) 0.091(5) 0.086(5) -0.015(4) 0.009(3) -0.013(3)
B00X 0.075(4) 0.060(4) 0.062(4) -0.023(3) 0.014(3) -0.003(3)
N3 0.164(6) 0.103(6) 0.088(5) 0.025(4) 0.055(5) 0.013(5)
N6 0.064(5) 0.127(7) 0.195(7) 0.030(6) 0.004(5) 0.014(4)
C10 0.134(8) 0.069(6) 0.131(8) -0.036(6) -0.002(6) 0.031(5)
C16 0.062(5) 0.134(9) 0.144(9) -0.036(7) 0.022(5) -0.013(5)
C18 0.107(7) 0.152(10) 0.082(7) -0.024(7) 0.011(5) -0.004(7)
C15 0.146(8) 0.122(8) 0.067(5) -0.035(5) 0.032(5) -0.018(6)
C5 0.079(5) 0.117(7) 0.132(8) -0.041(6) 0.039(5) 0.015(5)
C17 0.085(6) 0.086(7) 0.161(10) -0.038(7) 0.007(6) 0.005(5)
N7 0.139(8) 0.160(9) 0.272(12) -0.009(9) -0.025(8) 0.055(6)
N8 0.117(5) 0.074(5) 0.075(5) -0.032(4) -0.009(4) 0.000(4)
N9 0.148(6) 0.077(5) 0.094(6) -0.023(4) -0.029(5) 0.003(5)
N10 0.198(10) 0.138(9) 0.153(10) -0.059(7) -0.030(8) 0.013(7)
N4 0.251(10) 0.174(9) 0.134(8) 0.055(7) 0.031(8) 0.040(8)
N17 0.110(5) 0.137(6) 0.194(8) -0.012(6) -0.032(5) 0.013(4)
C26 0.124(12) 0.125(10) 0.205(14) -0.028(10) -0.041(11) -0.009(9)
C22 0.141(7) 0.152(8) 0.201(9) -0.009(8) -0.029(7) 0.013(7)
C34 0.132(7) 0.153(8) 0.205(9) -0.016(8) -0.026(7) 0.013(7)
C32 0.146(15) 0.154(15) 0.215(18) -0.026(16) -0.026(16) -0.002(14)
C33 0.134(8) 0.150(8) 0.203(10) -0.012(8) -0.029(7) 0.011(7)
C28 0.160(12) 0.185(12) 0.197(13) -0.027(12) 0.014(11) 0.005(10)
C20 0.192(13) 0.200(14) 0.228(15) -0.024(14) -0.017(12) -0.004(13)
C19 0.119(8) 0.149(9) 0.217(11) -0.024(9) -0.027(8) 0.002(8)
C25 0.105(14) 0.119(12) 0.193(14) -0.027(13) -0.040(13) -0.014(12)
C31 0.159(12) 0.148(12) 0.241(17) -0.043(13) -0.003(13) -0.010(10)
C23 0.115(9) 0.136(9) 0.192(10) -0.019(9) -0.028(8) 0.017(8)
C27 0.135(9) 0.160(9) 0.202(10) -0.014(9) -0.023(8) 0.012(8)
C29 0.158(16) 0.184(16) 0.198(17) -0.023(16) -0.014(16) 0.004(15)
C24 0.111(8) 0.134(8) 0.192(9) -0.018(8) -0.026(7) 0.014(7)
C30 0.131(9) 0.152(9) 0.201(10) -0.015(9) -0.028(8) 0.008(8)
C21 0.159(14) 0.170(14) 0.212(15) -0.018(14) -0.026(13) 0.003(13)

loop_
_atom_type_symbol
_atom_type_description
_atom_type_scat_dispersion_real
_atom_type_scat_dispersion_imag
_atom_type_scat_source
C C 0.0033 0.0016 'International Tables Vol C Tables 4.2.6.8 and 6.1.1.4'
H H 0.0000 0.0000 'International Tables Vol C Tables 4.2.6.8 and 6.1.1.4'
B B 0.0013 0.0007 'International Tables Vol C Tables 4.2.6.8 and 6.1.1.4'
Fe Fe 0.3463 0.8444 'International Tables Vol C Tables 4.2.6.8 and 6.1.1.4'
N N 0.0061 0.0033 'International Tables Vol C Tables 4.2.6.8 and 6.1.1.4'
S S 0.1246 0.1234 'International Tables Vol C Tables 4.2.6.8 and 6.1.1.4'
Si Si 0.0817 0.0704 'International Tables Vol C Tables 4.2.6.8 and 6.1.1.4'
W W -0.8490 6.8722 'International Tables Vol C Tables 4.2.6.8 and 6.1.1.4'

loop_
_geom_angle_atom_site_label_1
_geom_angle_atom_site_label_2
_geom_angle_atom_site_label_3
_geom_angle
_geom_angle_site_symmetry_1
_geom_angle_site_symmetry_3
_geom_angle_publ_flag
Fe3 W1 Fe2 56.32(3) . . ?
Fe3 W1 Fe1 56.32(3) . . ?
Fe1 W1 Fe2 56.19(3) . . ?
S2 W1 Fe3 52.72(5) . . ?
S2 W1 Fe2 52.18(4) . . ?
S2 W1 Fe1 97.21(4) . . ?
S2 W1 S3 102.88(6) . . ?
S2 W1 S1 101.91(6) . . ?
S3 W1 Fe3 52.35(5) . . ?
S3 W1 Fe2 97.05(5) . . ?
S3 W1 Fe1 52.30(5) . . ?
S3 W1 S1 102.39(6) . . ?
S1 W1 Fe3 97.14(5) . . ?
S1 W1 Fe2 52.19(5) . . ?
S1 W1 Fe1 52.37(5) . . ?
N13 W1 Fe3 138.64(15) . . ?
N13 W1 Fe2 139.15(14) . . ?
N13 W1 Fe1 97.78(14) . . ?
N13 W1 S2 165.01(14) . . ?
N13 W1 S3 86.47(16) . . ?
N13 W1 S1 87.21(15) . . ?
N13 W1 N11 81.8(2) . . ?
N11 W1 Fe3 97.03(14) . . ?
N11 W1 Fe2 138.92(14) . . ?
N11 W1 Fe1 138.03(14) . . ?
N11 W1 S2 87.10(15) . . ?
N11 W1 S3 85.96(15) . . ?
N11 W1 S1 165.83(14) . . ?
N15 W1 Fe3 139.16(15) . . ?
N15 W1 Fe2 98.96(15) . . ?
N15 W1 Fe1 140.25(14) . . ?
N15 W1 S2 86.52(15) . . ?
N15 W1 S3 163.98(16) . . ?
N15 W1 S1 88.05(14) . . ?
N15 W1 N13 81.9(2) . . ?
N15 W1 N11 81.5(2) . . ?
Fe2 Fe3 W1 62.34(3) . . ?
Fe1 Fe3 W1 62.28(4) . . ?
Fe1 Fe3 Fe2 60.15(4) . . ?
S2 Fe3 W1 54.50(5) . . ?
S2 Fe3 Fe2 55.15(5) . . ?
S2 Fe3 Fe1 103.43(6) . . ?
S3 Fe3 W1 54.75(5) . . ?
S3 Fe3 Fe2 103.81(6) . . ?
S3 Fe3 Fe1 55.40(6) . . ?
S3 Fe3 S2 106.90(7) . . ?
N1 Fe3 W1 96.39(17) . . ?
N1 Fe3 Fe2 47.92(17) . . ?
N1 Fe3 Fe1 47.36(16) . . ?
N1 Fe3 S2 101.97(17) . . ?
N1 Fe3 S3 101.48(17) . . ?
N8 Fe3 W1 150.3(2) . . ?
N8 Fe3 Fe2 138.5(2) . . ?
N8 Fe3 Fe1 141.3(2) . . ?
N8 Fe3 S2 114.3(2) . . ?
N8 Fe3 S3 117.2(2) . . ?
N8 Fe3 N1 113.3(3) . . ?
Fe3 Fe2 W1 61.35(4) . . ?
Fe3 Fe2 Fe1 59.90(4) . . ?
Fe1 Fe2 W1 61.85(3) . . ?
S2 Fe2 W1 54.14(5) . . ?
S2 Fe2 Fe3 55.36(5) . . ?
S2 Fe2 Fe1 103.40(6) . . ?
S2 Fe2 S1 105.86(7) . . ?
S1 Fe2 W1 54.37(5) . . ?
S1 Fe2 Fe3 102.96(6) . . ?
S1 Fe2 Fe1 55.32(6) . . ?
N1 Fe2 W1 95.54(16) . . ?
N1 Fe2 Fe3 47.88(15) . . ?
N1 Fe2 Fe1 47.23(16) . . ?
N1 Fe2 S2 102.14(16) . . ?
N1 Fe2 S1 101.43(17) . . ?
N5 Fe2 W1 149.4(3) . . ?
N5 Fe2 Fe3 142.0(3) . . ?
N5 Fe2 Fe1 140.2(3) . . ?
N5 Fe2 S2 116.0(3) . . ?
N5 Fe2 S1 114.5(3) . . ?
N5 Fe2 N1 115.1(3) . . ?
Fe3 Fe1 W1 61.40(3) . . ?
Fe3 Fe1 Fe2 59.95(4) . . ?
Fe2 Fe1 W1 61.96(4) . . ?
S3 Fe1 W1 54.30(5) . . ?
S3 Fe1 Fe3 55.00(5) . . ?
S3 Fe1 Fe2 103.33(6) . . ?
S3 Fe1 S1 106.21(7) . . ?
S1 Fe1 W1 54.37(5) . . ?
S1 Fe1 Fe3 102.84(6) . . ?
S1 Fe1 Fe2 55.12(6) . . ?
N1 Fe1 W1 96.10(15) . . ?
N1 Fe1 Fe3 47.96(15) . . ?
N1 Fe1 Fe2 47.87(17) . . ?
N1 Fe1 S3 101.67(16) . . ?
N1 Fe1 S1 101.86(18) . . ?
N1 Fe1 N2 112.4(3) . . ?
N2 Fe1 W1 151.5(2) . . ?
N2 Fe1 Fe3 139.5(3) . . ?
N2 Fe1 Fe2 139.9(3) . . ?
N2 Fe1 S3 115.9(3) . . ?
N2 Fe1 S1 116.9(3) . . ?
Fe3 S2 W1 72.78(5) . . ?
Fe2 S2 W1 73.68(5) . . ?
Fe2 S2 Fe3 69.49(5) . . ?
Fe3 S3 W1 72.90(6) . . ?
Fe3 S3 Fe1 69.59(6) . . ?
Fe1 S3 W1 73.41(6) . . ?
Fe2 S1 W1 73.45(5) . . ?
Fe2 S1 Fe1 69.56(6) . . ?
Fe1 S1 W1 73.26(6) . . ?
N1 Si1 C16 108.4(4) . . ?
N1 Si1 C18 110.1(4) . . ?
N1 Si1 C17 108.5(4) . . ?
C18 Si1 C16 109.8(5) . . ?
C17 Si1 C16 111.4(5) . . ?
C17 Si1 C18 108.8(5) . . ?
Fe3 N1 Fe2 84.2(2) . . ?
Fe1 N1 Fe3 84.7(2) . . ?
Fe1 N1 Fe2 84.9(2) . . ?
Si1 N1 Fe3 127.6(3) . . ?
Si1 N1 Fe2 130.7(3) . . ?
Si1 N1 Fe1 128.6(3) . . ?
N14 N13 W1 118.5(4) . . ?
C7 N13 W1 134.0(5) . . ?
C7 N13 N14 107.2(5) . . ?
N13 N14 B00X 121.2(5) . . ?
C9 N14 N13 108.0(6) . . ?
C9 N14 B00X 130.7(6) . . ?
N15 N16 B00X 121.3(5) . . ?
C14 N16 N15 108.7(6) . . ?
C14 N16 B00X 129.9(6) . . ?
N12 N11 W1 118.7(4) . . ?
C2 N11 W1 133.8(4) . . ?
C2 N11 N12 107.2(5) . . ?
N16 N15 W1 118.9(4) . . ?
C12 N15 W1 133.6(5) . . ?
C12 N15 N16 107.2(5) . . ?
N11 N12 B00X 120.7(5) . . ?
C4 N12 N11 108.8(5) . . ?
C4 N12 B00X 130.5(6) . . ?
N15 C12 C11 126.2(6) . . ?
N15 C12 C13 108.4(7) . . ?
C13 C12 C11 125.4(7) . . ?
N6 N5 Fe2 154.3(10) . . ?
N16 C14 C13 108.5(7) . . ?
N16 C14 C15 123.0(9) . . ?
C13 C14 C15 128.6(8) . . ?
N11 C2 C1 126.5(6) . . ?
N11 C2 C3 108.8(6) . . ?
C3 C2 C1 124.7(6) . . ?
N13 C7 C6 125.1(6) . . ?
N13 C7 C8 108.2(7) . . ?
C8 C7 C6 126.7(7) . . ?
C2 C1 H1A 109.5 . . ?
C2 C1 H1B 109.5 . . ?
C2 C1 H1C 109.5 . . ?
H1A C1 H1B 109.5 . . ?
H1A C1 H1C 109.5 . . ?
H1B C1 H1C 109.5 . . ?
C12 C11 H11A 109.5 . . ?
C12 C11 H11B 109.5 . . ?
C12 C11 H11C 109.5 . . ?
H11A C11 H11B 109.5 . . ?
H11A C11 H11C 109.5 . . ?
H11B C11 H11C 109.5 . . ?
N14 C9 C10 122.4(8) . . ?
C8 C9 N14 107.9(7) . . ?
C8 C9 C10 129.7(8) . . ?
N3 N2 Fe1 140.2(8) . . ?
C12 C13 H13 126.4 . . ?
C14 C13 C12 107.2(8) . . ?
C14 C13 H13 126.4 . . ?
N12 C4 C3 108.3(6) . . ?
N12 C4 C5 123.0(8) . . ?
C3 C4 C5 128.7(7) . . ?
C7 C6 H6A 109.5 . . ?
C7 C6 H6B 109.5 . . ?
C7 C6 H6C 109.5 . . ?
H6A C6 H6B 109.5 . . ?
H6A C6 H6C 109.5 . . ?
H6B C6 H6C 109.5 . . ?
C7 C8 H8 125.7 . . ?
C9 C8 C7 108.7(7) . . ?
C9 C8 H8 125.7 . . ?
C2 C3 H3 126.6 . . ?
C4 C3 C2 106.8(6) . . ?
C4 C3 H3 126.6 . . ?
N14 B00X H00X 109.4 . . ?
N16 B00X N14 110.5(6) . . ?
N16 B00X N12 109.6(6) . . ?
N16 B00X H00X 109.4 . . ?
N12 B00X N14 108.6(6) . . ?
N12 B00X H00X 109.4 . . ?
N2 N3 N4 179.5(18) . . ?
N5 N6 N7 159.1(16) . . ?
C9 C10 H10A 109.5 . . ?
C9 C10 H10B 109.5 . . ?
C9 C10 H10C 109.5 . . ?
H10A C10 H10B 109.5 . . ?
H10A C10 H10C 109.5 . . ?
H10B C10 H10C 109.5 . . ?
Si1 C16 H16A 109.5 . . ?
Si1 C16 H16B 109.5 . . ?
Si1 C16 H16C 109.5 . . ?
H16A C16 H16B 109.5 . . ?
H16A C16 H16C 109.5 . . ?
H16B C16 H16C 109.5 . . ?
Si1 C18 H18A 109.5 . . ?
Si1 C18 H18B 109.5 . . ?
Si1 C18 H18C 109.5 . . ?
H18A C18 H18B 109.5 . . ?
H18A C18 H18C 109.5 . . ?
H18B C18 H18C 109.5 . . ?
C14 C15 H15A 109.5 . . ?
C14 C15 H15B 109.5 . . ?
C14 C15 H15C 109.5 . . ?
H15A C15 H15B 109.5 . . ?
H15A C15 H15C 109.5 . . ?
H15B C15 H15C 109.5 . . ?
C4 C5 H5A 107.7 . . ?
C4 C5 H5B 110.4 . . ?
C4 C5 H5C 110.5 . . ?
H5A C5 H5B 109.5 . . ?
H5A C5 H5C 109.4 . . ?
H5B C5 H5C 109.5 . . ?
Si1 C17 H17A 109.5 . . ?
Si1 C17 H17B 109.5 . . ?
Si1 C17 H17C 109.5 . . ?
H17A C17 H17B 109.5 . . ?
H17A C17 H17C 109.5 . . ?
H17B C17 H17C 109.5 . . ?
N9 N8 Fe3 146.5(8) . . ?
N8 N9 N10 174.3(12) . . ?
C22 N17 C34 94.0(12) . . ?
C22 N17 C19 123.1(14) . . ?
C22 N17 C24 123.0(15) . . ?
C19 N17 C34 104.4(13) . . ?
C23 N17 C33 170.7(14) . . ?
C27 N17 C33 90.2(12) . . ?
C27 N17 C23 93.6(10) . . ?
C24 N17 C34 102.8(12) . . ?
C24 N17 C19 104.8(11) . . ?
C30 N17 C33 92.7(12) . . ?
C30 N17 C23 95.3(10) . . ?
C30 N17 C27 96.2(12) . . ?
H26A C26 H26B 109.4 . . ?
H26A C26 H26C 109.4 . . ?
H26B C26 H26C 109.5 . . ?
C24 C26 H26A 110.3 . . ?
C24 C26 H26B 106.3 . . ?
C24 C26 H26C 111.8 . . ?
N17 C22 H22A 112.9 . . ?
N17 C22 H22B 112.8 . . ?
N17 C22 C20 94.4(14) . . ?
H22A C22 H22B 110.3 . . ?
C20 C22 H22A 112.9 . . ?
C20 C22 H22B 112.8 . . ?
N17 C34 H34A 109.9 . . ?
N17 C34 H34B 109.9 . . ?
H34A C34 H34B 108.3 . . ?
C28 C34 N17 109.1(15) . . ?
C28 C34 H34A 109.9 . . ?
C28 C34 H34B 109.9 . . ?
H32A C32 H32B 109.5 . . ?
H32A C32 H32C 109.5 . . ?
H32B C32 H32C 109.4 . . ?
C33 C32 H32A 100.8 . . ?
C33 C32 H32B 117.5 . . ?
C33 C32 H32C 109.6 . . ?
N17 C33 H33A 109.8 . . ?
N17 C33 H33B 109.8 . . ?
C32 C33 N17 109.4(18) . . ?
C32 C33 H33A 109.8 . . ?
C32 C33 H33B 109.8 . . ?
H33A C33 H33B 108.2 . . ?
C34 C28 H28A 107.8 . . ?
C34 C28 H28B 110.9 . . ?
C34 C28 H28C 109.8 . . ?
H28A C28 H28B 109.5 . . ?
H28A C28 H28C 109.5 . . ?
H28B C28 H28C 109.5 . . ?
C22 C20 H20A 111.0 . . ?
C22 C20 H20B 117.4 . . ?
C22 C20 H20C 99.4 . . ?
H20A C20 H20B 109.5 . . ?
H20A C20 H20C 109.5 . . ?
H20B C20 H20C 109.5 . . ?
N17 C19 H19A 108.7 . . ?
N17 C19 H19B 108.7 . . ?
H19A C19 H19B 107.6 . . ?
C31 C19 N17 114.1(14) . . ?
C31 C19 H19A 108.7 . . ?
C31 C19 H19B 108.7 . . ?
H25A C25 H25B 109.5 . . ?
H25A C25 H25C 109.5 . . ?
H25B C25 H25C 109.4 . . ?
C23 C25 H25A 108.0 . . ?
C23 C25 H25B 104.7 . . ?
C23 C25 H25C 115.5 . . ?
C19 C31 H31A 105.6 . . ?
C19 C31 H31B 106.6 . . ?
C19 C31 H31C 116.0 . . ?
H31A C31 H31B 109.4 . . ?
H31A C31 H31C 109.5 . . ?
H31B C31 H31C 109.5 . . ?
N17 C23 C25 108.3(5) . . ?
N17 C23 H23A 110.0 . . ?
N17 C23 H23B 110.0 . . ?
C25 C23 H23A 110.0 . . ?
C25 C23 H23B 110.0 . . ?
H23A C23 H23B 108.4 . . ?
N17 C27 H27A 110.6 . . ?
N17 C27 H27B 110.6 . . ?
N17 C27 C29 105.7(17) . . ?
H27A C27 H27B 108.7 . . ?
C29 C27 H27A 110.6 . . ?
C29 C27 H27B 110.6 . . ?
C27 C29 H29A 100.0 . . ?
C27 C29 H29B 113.9 . . ?
C27 C29 H29C 114.1 . . ?
H29A C29 H29B 109.5 . . ?
H29A C29 H29C 109.4 . . ?
H29B C29 H29C 109.5 . . ?
N17 C24 H24A 108.8 . . ?
N17 C24 H24B 108.8 . . ?
C26 C24 N17 113.9(13) . . ?
C26 C24 H24A 108.8 . . ?
C26 C24 H24B 108.8 . . ?
H24A C24 H24B 107.7 . . ?
N17 C30 H30A 111.5 . . ?
N17 C30 H30B 111.5 . . ?
N17 C30 C21 101(2) . . ?
H30A C30 H30B 109.3 . . ?
C21 C30 H30A 111.5 . . ?
C21 C30 H30B 111.5 . . ?
C30 C21 H21A 80.8 . . ?
C30 C21 H21B 135.2 . . ?
C30 C21 H21C 107.3 . . ?
H21A C21 H21B 109.5 . . ?
H21A C21 H21C 109.5 . . ?
H21B C21 H21C 109.5 . . ?

loop_
_geom_bond_atom_site_label_1
_geom_bond_atom_site_label_2
_geom_bond_distance
_geom_bond_site_symmetry_2
_geom_bond_publ_flag
W1 Fe3 2.7480(12) . ?
W1 Fe2 2.7734(12) . ?
W1 Fe1 2.7708(12) . ?
W1 S2 2.3422(19) . ?
W1 S3 2.3478(19) . ?
W1 S1 2.3516(18) . ?
W1 N13 2.276(5) . ?
W1 N11 2.292(5) . ?
W1 N15 2.257(5) . ?
Fe3 Fe2 2.6057(15) . ?
Fe3 Fe1 2.6044(15) . ?
Fe3 S2 2.289(2) . ?
Fe3 S3 2.276(2) . ?
Fe3 N1 1.943(5) . ?
Fe3 N8 1.896(8) . ?
Fe2 Fe1 2.6110(15) . ?
Fe2 S2 2.2830(18) . ?
Fe2 S1 2.286(2) . ?
Fe2 N1 1.944(6) . ?
Fe2 N5 1.912(8) . ?
Fe1 S3 2.287(2) . ?
Fe1 S1 2.292(2) . ?
Fe1 N1 1.924(6) . ?
Fe1 N2 1.949(7) . ?
Si1 N1 1.729(6) . ?
Si1 C16 1.889(8) . ?
Si1 C18 1.860(11) . ?
Si1 C17 1.839(10) . ?
N13 N14 1.386(7) . ?
N13 C7 1.355(9) . ?
N14 C9 1.371(9) . ?
N14 B00X 1.526(10) . ?
N16 N15 1.383(7) . ?
N16 C14 1.348(9) . ?
N16 B00X 1.508(11) . ?
N11 N12 1.378(7) . ?
N11 C2 1.337(8) . ?
N15 C12 1.345(9) . ?
N12 C4 1.350(8) . ?
N12 B00X 1.523(10) . ?
C12 C11 1.493(11) . ?
C12 C13 1.394(10) . ?
N5 N6 1.036(10) . ?
C14 C13 1.356(12) . ?
C14 C15 1.497(10) . ?
C2 C1 1.480(9) . ?
C2 C3 1.393(9) . ?
C7 C6 1.479(11) . ?
C7 C8 1.377(10) . ?
C1 H1A 0.9600 . ?
C1 H1B 0.9600 . ?
C1 H1C 0.9600 . ?
C11 H11A 0.9600 . ?
C11 H11B 0.9600 . ?
C11 H11C 0.9600 . ?
C9 C8 1.346(11) . ?
C9 C10 1.500(11) . ?
N2 N3 1.093(11) . ?
C13 H13 0.9300 . ?
C4 C3 1.357(10) . ?
C4 C5 1.510(10) . ?
C6 H6A 0.9600 . ?
C6 H6B 0.9600 . ?
C6 H6C 0.9600 . ?
C8 H8 0.9300 . ?
C3 H3 0.9300 . ?
B00X H00X 0.9800 . ?
N3 N4 1.181(13) . ?
N6 N7 1.195(13) . ?
C10 H10A 0.9600 . ?
C10 H10B 0.9600 . ?
C10 H10C 0.9600 . ?
C16 H16A 0.9600 . ?
C16 H16B 0.9600 . ?
C16 H16C 0.9600 . ?
C18 H18A 0.9600 . ?
C18 H18B 0.9600 . ?
C18 H18C 0.9600 . ?
C15 H15A 0.9600 . ?
C15 H15B 0.9600 . ?
C15 H15C 0.9600 . ?
C5 H5A 0.9600 . ?
C5 H5B 0.9598 . ?
C5 H5C 0.9600 . ?
C17 H17A 0.9600 . ?
C17 H17B 0.9600 . ?
C17 H17C 0.9600 . ?
N8 N9 1.093(10) . ?
N9 N10 1.174(11) . ?
N17 C22 1.520(12) . ?
N17 C34 1.67(2) . ?
N17 C33 1.558(17) . ?
N17 C19 1.562(14) . ?
N17 C23 1.544(5) . ?
N17 C27 1.521(17) . ?
N17 C24 1.546(5) . ?
N17 C30 1.485(16) . ?
C26 H26A 0.9604 . ?
C26 H26B 0.9602 . ?
C26 H26C 0.9597 . ?
C26 C24 1.541(5) . ?
C22 H22A 0.9700 . ?
C22 H22B 0.9700 . ?
C22 C20 1.552(16) . ?
C34 H34A 0.9700 . ?
C34 H34B 0.9700 . ?
C34 C28 1.55(3) . ?
C32 H32A 0.9601 . ?
C32 H32B 0.9601 . ?
C32 H32C 0.9598 . ?
C32 C33 1.531(19) . ?
C33 H33A 0.9700 . ?
C33 H33B 0.9700 . ?
C28 H28A 0.9603 . ?
C28 H28B 0.9603 . ?
C28 H28C 0.9602 . ?
C20 H20A 0.9599 . ?
C20 H20B 0.9600 . ?
C20 H20C 0.9597 . ?
C19 H19A 0.9700 . ?
C19 H19B 0.9700 . ?
C19 C31 1.543(13) . ?
C25 H25A 0.9597 . ?
C25 H25B 0.9602 . ?
C25 H25C 0.9599 . ?
C25 C23 1.546(5) . ?
C31 H31A 0.9606 . ?
C31 H31B 0.9600 . ?
C31 H31C 0.9598 . ?
C23 H23A 0.9700 . ?
C23 H23B 0.9700 . ?
C27 H27A 0.9700 . ?
C27 H27B 0.9700 . ?
C27 C29 1.577(19) . ?
C29 H29A 0.9602 . ?
C29 H29B 0.9597 . ?
C29 H29C 0.9597 . ?
C24 H24A 0.9700 . ?
C24 H24B 0.9700 . ?
C30 H30A 0.9700 . ?
C30 H30B 0.9700 . ?
C30 C21 1.557(19) . ?
C21 H21A 0.9601 . ?
C21 H21B 0.9599 . ?
C21 H21C 0.9601 . ?

loop_
_geom_torsion_atom_site_label_1
_geom_torsion_atom_site_label_2
_geom_torsion_atom_site_label_3
_geom_torsion_atom_site_label_4
_geom_torsion
_geom_torsion_site_symmetry_1
_geom_torsion_site_symmetry_2
_geom_torsion_site_symmetry_3
_geom_torsion_site_symmetry_4
_geom_torsion_publ_flag
W1 Fe3 N8 N9 -168.1(11) . . . . ?
W1 N13 N14 C9 -177.2(5) . . . . ?
W1 N13 N14 B00X 7.1(9) . . . . ?
W1 N13 C7 C6 -6.6(13) . . . . ?
W1 N13 C7 C8 177.2(6) . . . . ?
W1 N11 N12 C4 -172.7(5) . . . . ?
W1 N11 N12 B00X 10.4(8) . . . . ?
W1 N11 C2 C1 -7.5(12) . . . . ?
W1 N11 C2 C3 170.6(5) . . . . ?
W1 N15 C12 C11 -8.3(11) . . . . ?
W1 N15 C12 C13 173.5(5) . . . . ?
Fe2 Fe3 N8 N9 67.5(15) . . . . ?
Fe2 N5 N6 N7 -53(5) . . . . ?
Fe1 Fe3 N8 N9 -34.6(16) . . . . ?
S2 Fe3 N8 N9 131.6(13) . . . . ?
S3 Fe3 N8 N9 -102.2(14) . . . . ?
N1 Fe3 N8 N9 15.4(15) . . . . ?
N13 N14 C9 C8 0.0(9) . . . . ?
N13 N14 C9 C10 -178.4(8) . . . . ?
N13 N14 B00X N16 -63.5(9) . . . . ?
N13 N14 B00X N12 56.7(9) . . . . ?
N13 C7 C8 C9 -2.6(11) . . . . ?
N14 N13 C7 C6 178.8(8) . . . . ?
N14 N13 C7 C8 2.5(9) . . . . ?
N14 C9 C8 C7 1.6(11) . . . . ?
N16 N15 C12 C11 178.2(7) . . . . ?
N16 N15 C12 C13 -0.1(8) . . . . ?
N16 C14 C13 C12 1.9(9) . . . . ?
N11 N12 C4 C3 -0.2(9) . . . . ?
N11 N12 C4 C5 179.0(8) . . . . ?
N11 N12 B00X N14 -67.6(8) . . . . ?
N11 N12 B00X N16 53.2(8) . . . . ?
N11 C2 C3 C4 2.4(9) . . . . ?
N15 N16 C14 C13 -2.0(8) . . . . ?
N15 N16 C14 C15 178.3(7) . . . . ?
N15 N16 B00X N14 52.8(8) . . . . ?
N15 N16 B00X N12 -66.8(8) . . . . ?
N15 C12 C13 C14 -1.1(9) . . . . ?
N12 N11 C2 C1 179.4(7) . . . . ?
N12 N11 C2 C3 -2.5(8) . . . . ?
N12 C4 C3 C2 -1.3(9) . . . . ?
C14 N16 N15 W1 -173.4(4) . . . . ?
C14 N16 N15 C12 1.3(7) . . . . ?
C14 N16 B00X N14 -122.6(7) . . . . ?
C14 N16 B00X N12 117.8(7) . . . . ?
C2 N11 N12 C4 1.7(8) . . . . ?
C2 N11 N12 B00X -175.3(7) . . . . ?
C7 N13 N14 C9 -1.6(8) . . . . ?
C7 N13 N14 B00X -177.3(7) . . . . ?
C1 C2 C3 C4 -179.4(8) . . . . ?
C11 C12 C13 C14 -179.4(7) . . . . ?
C9 N14 B00X N16 121.9(8) . . . . ?
C9 N14 B00X N12 -117.9(8) . . . . ?
C4 N12 B00X N14 116.2(8) . . . . ?
C4 N12 B00X N16 -122.9(8) . . . . ?
C6 C7 C8 C9 -178.8(9) . . . . ?
B00X N14 C9 C8 175.2(8) . . . . ?
B00X N14 C9 C10 -3.2(14) . . . . ?
B00X N16 N15 W1 10.3(7) . . . . ?
B00X N16 N15 C12 -175.0(6) . . . . ?
B00X N16 C14 C13 173.9(7) . . . . ?
B00X N16 C14 C15 -5.8(12) . . . . ?
B00X N12 C4 C3 176.4(8) . . . . ?
B00X N12 C4 C5 -4.4(13) . . . . ?
C10 C9 C8 C7 179.8(9) . . . . ?
C16 Si1 N1 Fe3 178.0(5) . . . . ?
C16 Si1 N1 Fe2 58.3(6) . . . . ?
C16 Si1 N1 Fe1 -64.3(6) . . . . ?
C18 Si1 N1 Fe3 -62.0(5) . . . . ?
C18 Si1 N1 Fe2 178.4(5) . . . . ?
C18 Si1 N1 Fe1 55.8(6) . . . . ?
C15 C14 C13 C12 -178.4(8) . . . . ?
C5 C4 C3 C2 179.5(9) . . . . ?
C17 Si1 N1 Fe3 56.9(5) . . . . ?
C17 Si1 N1 Fe2 -62.7(5) . . . . ?
C17 Si1 N1 Fe1 174.7(5) . . . . ?
C22 N17 C34 C28 -175.3(18) . . . . ?
C22 N17 C19 C31 -43(2) . . . . ?
C22 N17 C24 C26 45(2) . . . . ?
C34 N17 C22 C20 -172.0(15) . . . . ?
C34 N17 C19 C31 61(2) . . . . ?
C34 N17 C24 C26 -58(2) . . . . ?
C33 N17 C27 C29 71(3) . . . . ?
C33 N17 C30 C21 -98(2) . . . . ?
C19 N17 C22 C20 -62(2) . . . . ?
C19 N17 C34 C28 59(2) . . . . ?
C19 N17 C24 C26 -166.9(17) . . . . ?
C23 N17 C27 C29 -101(3) . . . . ?
C23 N17 C30 C21 77(3) . . . . ?
C27 N17 C33 C32 -128(3) . . . . ?
C27 N17 C23 C25 -50(2) . . . . ?
C27 N17 C30 C21 171(2) . . . . ?
C24 N17 C22 C20 80.0(18) . . . . ?
C24 N17 C34 C28 -50(2) . . . . ?
C24 N17 C19 C31 169.1(19) . . . . ?
C30 N17 C33 C32 136(3) . . . . ?
C30 N17 C23 C25 46(2) . . . . ?
C30 N17 C27 C29 163(3) . . . . ?

loop_
_smtbx_masks_void_nr
_smtbx_masks_void_average_x
_smtbx_masks_void_average_y
_smtbx_masks_void_average_z
_smtbx_masks_void_volume
_smtbx_masks_void_count_electrons
_smtbx_masks_void_content
1 0.000 0.000 0.000 26.7 0.0 ?
2 0.000 0.000 0.500 393.9 72.1 ?
